data_2224306
loop_
_publ_author_name
'Tadbuppa, Primjira P.'
'Tiekink, Edward R. T.'

_publ_section_title
'[(<i>Z</i>)-<i>N</i>-(4-Chlorophenyl)-<i>O</i>-methylthiocarbamato-\k<i>S</i>](triphenylphosphine-\k<i>P</i>)gold(I)'
_journal_coeditor_code HY2256
_journal_issue 12
_journal_name_full 'Acta Crystallographica Section E'
_journal_page_first m1700
_journal_paper_doi 10.1107/S1600536809050454
_journal_volume 65
_journal_year 2009
_chemical_formula_iupac '[Au (C8 H7 Cl N O S) (C18 H15 P)]'
_chemical_formula_moiety 'C26 H22 Au Cl N O P S'
_chemical_formula_sum 'C26 H22 Au Cl N O P S'
_chemical_formula_weight 659.89
_chemical_name_systematic
;
[(<i>Z</i>)-<i>N</i>-(4-Chlorophenyl)-<i>O</i>-methylthiocarbamato-
\k<i>S</i>](triphenylphosphine-\k<i>P</i>)gold(I)
;
_space_group_IT_number 14
_symmetry_cell_setting monoclinic
_symmetry_space_group_name_Hall '-P 2yn'
_symmetry_space_group_name_H-M 'P 1 21/n 1'
_atom_sites_solution_hydrogens geom
_atom_sites_solution_primary direct
_atom_sites_solution_secondary difmap
_audit_creation_method SHELXL-97
_cell_angle_alpha 90
_cell_angle_beta 104.156(2)
_cell_angle_gamma 90
_cell_formula_units_Z 4
_cell_length_a 9.1781(6)
_cell_length_b 17.5679(12)
_cell_length_c 15.5384(11)
_cell_measurement_reflns_used 4456
_cell_measurement_temperature 223(2)
_cell_measurement_theta_max 25.0
_cell_measurement_theta_min 2.3
_cell_volume 2429.3(3)
_computing_cell_refinement 'SAINT (Bruker, 2007)'
_computing_data_collection 'SMART (Bruker, 2007)'
_computing_data_reduction 'SAINT (Bruker, 2007)'
_computing_molecular_graphics 'DIAMOND (Brandenburg, 1999)'
_computing_publication_material 'publCIF (Westrip, 2009)'
_computing_structure_refinement 'SHELXL97 (Sheldrick, 2008)'
_computing_structure_solution 'PATTY in DIRDIF92 (Beurskens <i>et al.</i>,  1992)'
_diffrn_ambient_temperature 223(2)
_diffrn_measured_fraction_theta_full 0.999
_diffrn_measured_fraction_theta_max 0.999
_diffrn_measurement_device_type 'Bruker SMART APEX CCD'
_diffrn_measurement_method '\f and \w scans'
_diffrn_radiation_monochromator graphite
_diffrn_radiation_source 'fine-focus sealed tube'
_diffrn_radiation_type MoK\a
_diffrn_radiation_wavelength 0.71069
_diffrn_reflns_av_R_equivalents 0.042
_diffrn_reflns_av_sigmaI/netI 0.048
_diffrn_reflns_limit_h_max 10
_diffrn_reflns_limit_h_min -11
_diffrn_reflns_limit_k_max 22
_diffrn_reflns_limit_k_min -22
_diffrn_reflns_limit_l_max 14
_diffrn_reflns_limit_l_min -20
_diffrn_reflns_number 17091
_diffrn_reflns_theta_full 27.5
_diffrn_reflns_theta_max 27.5
_diffrn_reflns_theta_min 1.8
_diffrn_standards_decay_% 0
_diffrn_standards_number 0
_exptl_absorpt_coefficient_mu 6.337
_exptl_absorpt_correction_T_max 1.000
_exptl_absorpt_correction_T_min 0.363
_exptl_absorpt_correction_type multi-scan
_exptl_absorpt_process_details '(SADABS; Bruker, 2001)'
_exptl_crystal_colour colourless
_exptl_crystal_density_diffrn 1.804
_exptl_crystal_density_method 'not measured'
_exptl_crystal_description block
_exptl_crystal_F_000 1280
_exptl_crystal_size_max 0.11
_exptl_crystal_size_mid 0.10
_exptl_crystal_size_min 0.07
_refine_diff_density_max 1.17
_refine_diff_density_min -0.62
_refine_ls_extinction_method none
_refine_ls_goodness_of_fit_ref 1.06
_refine_ls_hydrogen_treatment constr
_refine_ls_matrix_type full
_refine_ls_number_parameters 290
_refine_ls_number_reflns 5570
_refine_ls_number_restraints 0
_refine_ls_restrained_S_all 1.06
_refine_ls_R_factor_all 0.041
_refine_ls_R_factor_gt 0.029
_refine_ls_shift/su_max 0.001
_refine_ls_shift/su_mean 0.000
_refine_ls_structure_factor_coef Fsqd
_refine_ls_weighting_details 'calc w=1/[\s^2^(Fo^2^)+(0.0462P)^2^P] where P=(Fo^2^+2Fc^2^)/3'
_refine_ls_weighting_scheme calc
_refine_ls_wR_factor_gt 0.067
_refine_ls_wR_factor_ref 0.090
_reflns_number_gt 4526
_reflns_number_total 5570
_reflns_threshold_expression I>2\s(I)
_cod_data_source_file hy2256.cif
_cod_data_source_block I
_cod_depositor_comments
;
The following automatic conversions were performed:
'_symmetry_cell_setting' value 'Monoclinic' changed to 'monoclinic'
according to '/home/saulius/struct/CIF-dictionaries/cif_core.dic'
dictionary named 'cif_core.dic' version 2.4.1 from 2010-06-29.

Automatic conversion script
Id: cif_fix_enum 1527 2010-12-29 10:47:43Z saulius 

The following automatic conversions were performed:

'_symmetry_cell_setting' value 'Monoclinic' changed to 'monoclinic'
according to /home/saulius/struct/CIF-dictionaries/cif_core.dic
dictionary named 'cif_core.dic' version 2.4.1 from 2010-06-29.

Automatic conversion script
Id: cif_fix_values 1715 2011-07-08 13:25:40Z adriana 
;
_cod_original_sg_symbol_H-M 'P 21/n'
_cod_database_code 2224306
_cod_database_fobs_code 2224306

loop_
_symmetry_equiv_pos_as_xyz
'x, y, z'
'-x+1/2, y+1/2, -z+1/2'
'-x, -y, -z'
'x-1/2, -y-1/2, z-1/2'

loop_
_atom_site_type_symbol
_atom_site_label
_atom_site_fract_x
_atom_site_fract_y
_atom_site_fract_z
_atom_site_U_iso_or_equiv
_atom_site_adp_type
_atom_site_calc_flag
_atom_site_refinement_flags
_atom_site_occupancy
_atom_site_disorder_assembly
_atom_site_disorder_group
Au Au 0.14582(2) 0.203115(10) 0.426452(12) 0.02944(8) Uani d . 1 . .
Cl Cl1 0.2539(2) -0.28046(9) 0.29800(15) 0.0761(6) Uani d . 1 . .
S S1 0.19317(16) 0.07649(7) 0.40658(8) 0.0372(3) Uani d . 1 . .
P P1 0.08624(13) 0.32352(7) 0.45280(8) 0.0265(3) Uani d . 1 . .
O O1 0.2450(4) 0.10253(19) 0.5758(2) 0.0342(8) Uani d . 1 . .
N N1 0.2656(4) -0.0229(2) 0.5444(3) 0.0352(9) Uani d . 1 . .
C C1 0.2379(5) 0.0450(3) 0.5172(3) 0.0303(10) Uani d . 1 . .
C C2 0.2605(5) -0.0827(3) 0.4832(3) 0.0350(11) Uani d . 1 . .
C C3 0.1251(5) -0.1125(3) 0.4349(3) 0.0378(12) Uani d . 1 . .
H H3 0.0343 -0.0911 0.4410 0.045 Uiso calc R 1 . .
C C4 0.1222(6) -0.1735(3) 0.3779(4) 0.0428(13) Uani d . 1 . .
H H4 0.0304 -0.1931 0.3443 0.051 Uiso calc R 1 . .
C C5 0.2552(7) -0.2045(3) 0.3715(5) 0.0461(14) Uani d . 1 . .
C C6 0.3906(7) -0.1768(3) 0.4203(5) 0.0507(16) Uani d . 1 . .
H H6 0.4809 -0.1996 0.4153 0.061 Uiso calc R 1 . .
C C7 0.3939(6) -0.1165(3) 0.4754(4) 0.0434(13) Uani d . 1 . .
H H7 0.4866 -0.0976 0.5084 0.052 Uiso calc R 1 . .
C C8 0.2730(7) 0.0813(4) 0.6684(3) 0.0519(15) Uani d . 1 . .
H H8A 0.1966 0.0456 0.6762 0.078 Uiso calc R 1 . .
H H8B 0.2699 0.1263 0.7040 0.078 Uiso calc R 1 . .
H H8C 0.3712 0.0576 0.6870 0.078 Uiso calc R 1 . .
C C9 0.1409(5) 0.3443(3) 0.5711(3) 0.0295(10) Uani d . 1 . .
C C10 0.2879(6) 0.3272(3) 0.6162(4) 0.0466(14) Uani d . 1 . .
H H10 0.3539 0.3047 0.5859 0.056 Uiso calc R 1 . .
C C11 0.3363(7) 0.3434(4) 0.7058(4) 0.0535(16) Uani d . 1 . .
H H11 0.4351 0.3316 0.7368 0.064 Uiso calc R 1 . .
C C12 0.2396(7) 0.3768(3) 0.7492(4) 0.0471(14) Uani d . 1 . .
H H12 0.2730 0.3885 0.8099 0.057 Uiso calc R 1 . .
C C13 0.0944(6) 0.3936(3) 0.7049(4) 0.0436(13) Uani d . 1 . .
H H13 0.0283 0.4159 0.7352 0.052 Uiso calc R 1 . .
C C14 0.0462(6) 0.3773(3) 0.6154(3) 0.0326(11) Uani d . 1 . .
H H14 -0.0528 0.3892 0.5848 0.039 Uiso calc R 1 . .
C C15 0.1717(5) 0.3984(2) 0.4012(3) 0.0267(9) Uani d . 1 . .
C C16 0.1530(5) 0.3965(3) 0.3101(3) 0.0323(10) Uani d . 1 . .
H H16 0.0989 0.3563 0.2770 0.039 Uiso calc R 1 . .
C C17 0.2129(6) 0.4530(3) 0.2673(3) 0.0358(11) Uani d . 1 . .
H H17 0.1990 0.4513 0.2053 0.043 Uiso calc R 1 . .
C C18 0.2926(6) 0.5118(3) 0.3152(4) 0.0382(12) Uani d . 1 . .
H H18 0.3328 0.5506 0.2862 0.046 Uiso calc R 1 . .
C C19 0.3131(6) 0.5133(3) 0.4061(4) 0.0382(12) Uani d . 1 . .
H H19 0.3684 0.5530 0.4393 0.046 Uiso calc R 1 . .
C C20 0.2532(5) 0.4570(3) 0.4485(3) 0.0344(11) Uani d . 1 . .
H H20 0.2681 0.4586 0.5105 0.041 Uiso calc R 1 . .
C C21 -0.1136(5) 0.3406(3) 0.4161(3) 0.0259(9) Uani d . 1 . .
C C22 -0.2118(6) 0.2803(3) 0.4140(4) 0.0425(13) Uani d . 1 . .
H H22 -0.1735 0.2315 0.4309 0.051 Uiso calc R 1 . .
C C23 -0.3653(6) 0.2911(3) 0.3874(5) 0.0500(15) Uani d . 1 . .
H H23 -0.4307 0.2499 0.3868 0.060 Uiso calc R 1 . .
C C24 -0.4224(6) 0.3617(3) 0.3618(4) 0.0421(13) Uani d . 1 . .
H H24 -0.5268 0.3689 0.3428 0.051 Uiso calc R 1 . .
C C25 -0.3268(6) 0.4219(3) 0.3641(3) 0.0361(11) Uani d . 1 . .
H H25 -0.3664 0.4705 0.3470 0.043 Uiso calc R 1 . .
C C26 -0.1724(5) 0.4122(3) 0.3913(3) 0.0312(10) Uani d . 1 . .
H H26 -0.1079 0.4540 0.3930 0.037 Uiso calc R 1 . .

loop_
_atom_site_aniso_label
_atom_site_aniso_U_11
_atom_site_aniso_U_22
_atom_site_aniso_U_33
_atom_site_aniso_U_12
_atom_site_aniso_U_13
_atom_site_aniso_U_23
Au 0.03688(12) 0.02458(11) 0.02522(11) 0.00819(7) 0.00444(8) 0.00001(7)
Cl1 0.0969(14) 0.0355(8) 0.1131(17) -0.0060(8) 0.0587(13) -0.0165(9)
S1 0.0577(8) 0.0266(6) 0.0267(6) 0.0125(6) 0.0092(6) 0.0013(5)
P1 0.0296(6) 0.0242(6) 0.0250(6) 0.0058(5) 0.0050(5) -0.0002(5)
O1 0.0384(18) 0.0375(19) 0.0250(18) 0.0022(15) 0.0045(14) 0.0035(15)
N1 0.032(2) 0.037(2) 0.037(2) 0.0053(17) 0.0106(18) 0.0114(19)
C1 0.028(2) 0.036(3) 0.027(3) 0.0034(19) 0.007(2) 0.003(2)
C2 0.035(3) 0.028(2) 0.043(3) 0.003(2) 0.013(2) 0.012(2)
C3 0.033(3) 0.034(3) 0.051(3) 0.004(2) 0.018(2) 0.008(2)
C4 0.038(3) 0.035(3) 0.058(4) -0.003(2) 0.016(3) 0.003(3)
C5 0.056(4) 0.026(3) 0.065(4) 0.001(2) 0.030(3) 0.006(2)
C6 0.047(3) 0.032(3) 0.081(5) 0.014(2) 0.033(3) 0.011(3)
C7 0.032(3) 0.040(3) 0.061(4) 0.006(2) 0.019(3) 0.015(3)
C8 0.064(4) 0.066(4) 0.021(3) 0.003(3) 0.002(3) 0.001(3)
C9 0.038(3) 0.024(2) 0.025(2) 0.0043(19) 0.004(2) 0.0020(18)
C10 0.043(3) 0.056(4) 0.036(3) 0.021(3) 0.000(2) -0.006(3)
C11 0.053(4) 0.067(4) 0.033(3) 0.017(3) -0.005(3) -0.002(3)
C12 0.067(4) 0.043(3) 0.025(3) 0.001(3) -0.002(3) -0.003(2)
C13 0.056(3) 0.045(3) 0.033(3) 0.003(3) 0.015(3) -0.005(2)
C14 0.036(3) 0.034(3) 0.027(3) 0.001(2) 0.008(2) -0.001(2)
C15 0.027(2) 0.023(2) 0.031(2) 0.0050(17) 0.0086(19) -0.0006(19)
C16 0.036(3) 0.029(2) 0.030(3) 0.003(2) 0.004(2) -0.001(2)
C17 0.040(3) 0.039(3) 0.029(3) 0.006(2) 0.011(2) 0.003(2)
C18 0.037(3) 0.030(3) 0.049(3) 0.001(2) 0.014(2) 0.004(2)
C19 0.038(3) 0.033(3) 0.043(3) -0.003(2) 0.011(2) -0.003(2)
C20 0.041(3) 0.032(3) 0.027(3) 0.005(2) 0.003(2) -0.003(2)
C21 0.027(2) 0.030(2) 0.019(2) 0.0047(18) 0.0020(18) 0.0013(18)
C22 0.042(3) 0.029(3) 0.050(3) 0.001(2) -0.003(3) 0.011(2)
C23 0.037(3) 0.050(4) 0.061(4) -0.008(2) 0.008(3) 0.011(3)
C24 0.033(3) 0.055(4) 0.038(3) 0.006(2) 0.008(2) 0.000(3)
C25 0.041(3) 0.032(3) 0.033(3) 0.012(2) 0.004(2) -0.001(2)
C26 0.033(3) 0.030(2) 0.029(3) 0.0040(19) 0.007(2) -0.002(2)

loop_
_atom_type_symbol
_atom_type_description
_atom_type_scat_dispersion_real
_atom_type_scat_dispersion_imag
_atom_type_scat_source
C C 0.0033 0.0016 'International Tables Vol C Tables 4.2.6.8 and 6.1.1.4'
H H 0.0000 0.0000 'International Tables Vol C Tables 4.2.6.8 and 6.1.1.4'
Au Au -2.0133 8.8022 'International Tables Vol C Tables 4.2.6.8 and 6.1.1.4'
N N 0.0061 0.0033 'International Tables Vol C Tables 4.2.6.8 and 6.1.1.4'
P P 0.1023 0.0942 'International Tables Vol C Tables 4.2.6.8 and 6.1.1.4'
S S 0.1246 0.1234 'International Tables Vol C Tables 4.2.6.8 and 6.1.1.4'
Cl Cl 0.1484 0.1585 'International Tables Vol C Tables 4.2.6.8 and 6.1.1.4'
O O 0.0106 0.0060 'International Tables Vol C Tables 4.2.6.8 and 6.1.1.4'

loop_
_geom_angle_atom_site_label_1
_geom_angle_atom_site_label_2
_geom_angle_atom_site_label_3
_geom_angle_site_symmetry_1
_geom_angle_site_symmetry_3
_geom_angle
_geom_angle_publ_flag
P1 Au S1 . . 175.14(5) ?
C1 S1 Au . . 100.35(17) ?
C21 P1 C15 . . 104.8(2) ?
C21 P1 C9 . . 107.1(2) ?
C15 P1 C9 . . 105.0(2) ?
C21 P1 Au . . 111.82(15) ?
C15 P1 Au . . 116.79(15) ?
C9 P1 Au . . 110.73(15) ?
C1 O1 C8 . . 116.4(4) ?
C1 N1 C2 . . 120.3(4) ?
N1 C1 O1 . . 120.3(4) ?
N1 C1 S1 . . 126.9(4) ?
O1 C1 S1 . . 112.7(3) ?
C3 C2 C7 . . 118.8(5) ?
C3 C2 N1 . . 121.6(4) ?
C7 C2 N1 . . 119.4(5) ?
C4 C3 C2 . . 120.8(5) ?
C4 C3 H3 . . 119.6 ?
C2 C3 H3 . . 119.6 ?
C5 C4 C3 . . 118.5(5) ?
C5 C4 H4 . . 120.7 ?
C3 C4 H4 . . 120.7 ?
C4 C5 C6 . . 121.6(6) ?
C4 C5 Cl1 . . 119.2(5) ?
C6 C5 Cl1 . . 119.2(4) ?
C7 C6 C5 . . 120.1(5) ?
C7 C6 H6 . . 120.0 ?
C5 C6 H6 . . 120.0 ?
C6 C7 C2 . . 120.2(5) ?
C6 C7 H7 . . 119.9 ?
C2 C7 H7 . . 119.9 ?
O1 C8 H8A . . 109.5 ?
O1 C8 H8B . . 109.5 ?
H8A C8 H8B . . 109.5 ?
O1 C8 H8C . . 109.5 ?
H8A C8 H8C . . 109.5 ?
H8B C8 H8C . . 109.5 ?
C14 C9 C10 . . 119.8(5) ?
C14 C9 P1 . . 122.9(4) ?
C10 C9 P1 . . 117.3(4) ?
C11 C10 C9 . . 119.6(5) ?
C11 C10 H10 . . 120.2 ?
C9 C10 H10 . . 120.2 ?
C12 C11 C10 . . 119.7(5) ?
C12 C11 H11 . . 120.1 ?
C10 C11 H11 . . 120.1 ?
C11 C12 C13 . . 120.7(5) ?
C11 C12 H12 . . 119.6 ?
C13 C12 H12 . . 119.6 ?
C12 C13 C14 . . 119.5(5) ?
C12 C13 H13 . . 120.2 ?
C14 C13 H13 . . 120.2 ?
C9 C14 C13 . . 120.6(5) ?
C9 C14 H14 . . 119.7 ?
C13 C14 H14 . . 119.7 ?
C20 C15 C16 . . 118.7(4) ?
C20 C15 P1 . . 123.0(4) ?
C16 C15 P1 . . 118.4(3) ?
C17 C16 C15 . . 120.7(5) ?
C17 C16 H16 . . 119.6 ?
C15 C16 H16 . . 119.6 ?
C18 C17 C16 . . 120.0(5) ?
C18 C17 H17 . . 120.0 ?
C16 C17 H17 . . 120.0 ?
C17 C18 C19 . . 119.3(5) ?
C17 C18 H18 . . 120.3 ?
C19 C18 H18 . . 120.3 ?
C20 C19 C18 . . 120.4(5) ?
C20 C19 H19 . . 119.8 ?
C18 C19 H19 . . 119.8 ?
C15 C20 C19 . . 120.8(5) ?
C15 C20 H20 . . 119.6 ?
C19 C20 H20 . . 119.6 ?
C22 C21 C26 . . 118.7(4) ?
C22 C21 P1 . . 119.0(4) ?
C26 C21 P1 . . 122.3(4) ?
C23 C22 C21 . . 120.8(5) ?
C23 C22 H22 . . 119.6 ?
C21 C22 H22 . . 119.6 ?
C24 C23 C22 . . 120.1(5) ?
C24 C23 H23 . . 119.9 ?
C22 C23 H23 . . 119.9 ?
C23 C24 C25 . . 119.7(5) ?
C23 C24 H24 . . 120.1 ?
C25 C24 H24 . . 120.1 ?
C24 C25 C26 . . 120.8(5) ?
C24 C25 H25 . . 119.6 ?
C26 C25 H25 . . 119.6 ?
C21 C26 C25 . . 119.7(5) ?
C21 C26 H26 . . 120.1 ?
C25 C26 H26 . . 120.1 ?

loop_
_geom_bond_atom_site_label_1
_geom_bond_atom_site_label_2
_geom_bond_site_symmetry_2
_geom_bond_distance
_geom_bond_publ_flag
Au S1 . 2.3018(12) y
Au P1 . 2.2473(12) y
Cl1 C5 . 1.755(6) ?
S1 C1 . 1.756(5) ?
P1 C21 . 1.808(4) ?
P1 C15 . 1.815(5) ?
P1 C9 . 1.820(5) ?
O1 C1 . 1.352(6) ?
O1 C8 . 1.447(6) ?
N1 C1 . 1.271(6) ?
N1 C2 . 1.409(7) ?
C2 C3 . 1.387(7) ?
C2 C7 . 1.393(7) ?
C3 C4 . 1.387(8) ?
C3 H3 . 0.9400 ?
C4 C5 . 1.362(8) ?
C4 H4 . 0.9400 ?
C5 C6 . 1.377(9) ?
C6 C7 . 1.357(8) ?
C6 H6 . 0.9400 ?
C7 H7 . 0.9400 ?
C8 H8A . 0.9700 ?
C8 H8B . 0.9700 ?
C8 H8C . 0.9700 ?
C9 C14 . 1.363(7) ?
C9 C10 . 1.393(7) ?
C10 C11 . 1.384(8) ?
C10 H10 . 0.9400 ?
C11 C12 . 1.370(8) ?
C11 H11 . 0.9400 ?
C12 C13 . 1.374(8) ?
C12 H12 . 0.9400 ?
C13 C14 . 1.381(7) ?
C13 H13 . 0.9400 ?
C14 H14 . 0.9400 ?
C15 C20 . 1.375(6) ?
C15 C16 . 1.384(6) ?
C16 C17 . 1.383(7) ?
C16 H16 . 0.9400 ?
C17 C18 . 1.375(7) ?
C17 H17 . 0.9400 ?
C18 C19 . 1.380(7) ?
C18 H18 . 0.9400 ?
C19 C20 . 1.375(7) ?
C19 H19 . 0.9400 ?
C20 H20 . 0.9400 ?
C21 C22 . 1.385(7) ?
C21 C26 . 1.386(6) ?
C22 C23 . 1.381(8) ?
C22 H22 . 0.9400 ?
C23 C24 . 1.366(7) ?
C23 H23 . 0.9400 ?
C24 C25 . 1.369(7) ?
C24 H24 . 0.9400 ?
C25 C26 . 1.387(7) ?
C25 H25 . 0.9400 ?
C26 H26 . 0.9400 ?

loop_
_geom_hbond_atom_site_label_D
_geom_hbond_atom_site_label_H
_geom_hbond_atom_site_label_A
_geom_hbond_site_symmetry_A
_geom_hbond_distance_DH
_geom_hbond_distance_HA
_geom_hbond_distance_DA
_geom_hbond_angle_DHA
_geom_hbond_publ_flag
C3 H3 O1 3_556 0.94 2.52 3.365(6) 150 y

loop_
_geom_torsion_atom_site_label_1
_geom_torsion_atom_site_label_2
_geom_torsion_atom_site_label_3
_geom_torsion_atom_site_label_4
_geom_torsion_site_symmetry_1
_geom_torsion_site_symmetry_2
_geom_torsion_site_symmetry_3
_geom_torsion_site_symmetry_4
_geom_torsion
_geom_torsion_publ_flag
C2 N1 C1 O1 . . . . -179.0(4) ?
C2 N1 C1 S1 . . . . -0.8(7) ?
C8 O1 C1 N1 . . . . -4.9(6) ?
C8 O1 C1 S1 . . . . 176.7(4) ?
Au S1 C1 N1 . . . . 175.8(4) ?
Au S1 C1 O1 . . . . -6.0(3) ?
C1 N1 C2 C3 . . . . -76.6(6) ?
C1 N1 C2 C7 . . . . 108.0(5) ?
C7 C2 C3 C4 . . . . -1.8(8) ?
N1 C2 C3 C4 . . . . -177.2(5) ?
C2 C3 C4 C5 . . . . 1.2(8) ?
C3 C4 C5 C6 . . . . 0.1(9) ?
C3 C4 C5 Cl1 . . . . -178.7(4) ?
C4 C5 C6 C7 . . . . -0.9(9) ?
Cl1 C5 C6 C7 . . . . 178.0(4) ?
C5 C6 C7 C2 . . . . 0.3(9) ?
C3 C2 C7 C6 . . . . 1.0(8) ?
N1 C2 C7 C6 . . . . 176.5(5) ?
C21 P1 C9 C14 . . . . -8.7(5) ?
C15 P1 C9 C14 . . . . 102.3(4) ?
Au P1 C9 C14 . . . . -130.9(4) ?
C21 P1 C9 C10 . . . . 173.1(4) ?
C15 P1 C9 C10 . . . . -75.9(5) ?
Au P1 C9 C10 . . . . 51.0(5) ?
C14 C9 C10 C11 . . . . 0.4(9) ?
P1 C9 C10 C11 . . . . 178.6(5) ?
C9 C10 C11 C12 . . . . -0.6(10) ?
C10 C11 C12 C13 . . . . 0.8(10) ?
C11 C12 C13 C14 . . . . -0.8(9) ?
C10 C9 C14 C13 . . . . -0.4(8) ?
P1 C9 C14 C13 . . . . -178.5(4) ?
C12 C13 C14 C9 . . . . 0.6(8) ?
C21 P1 C15 C20 . . . . 110.4(4) ?
C9 P1 C15 C20 . . . . -2.2(4) ?
Au P1 C15 C20 . . . . -125.2(4) ?
C21 P1 C15 C16 . . . . -69.1(4) ?
C9 P1 C15 C16 . . . . 178.3(4) ?
Au P1 C15 C16 . . . . 55.2(4) ?
C20 C15 C16 C17 . . . . -1.0(7) ?
P1 C15 C16 C17 . . . . 178.5(4) ?
C15 C16 C17 C18 . . . . 0.3(7) ?
C16 C17 C18 C19 . . . . 0.5(8) ?
C17 C18 C19 C20 . . . . -0.6(8) ?
C16 C15 C20 C19 . . . . 0.9(7) ?
P1 C15 C20 C19 . . . . -178.6(4) ?
C18 C19 C20 C15 . . . . -0.1(8) ?
C15 P1 C21 C22 . . . . 155.3(4) ?
C9 P1 C21 C22 . . . . -93.6(4) ?
Au P1 C21 C22 . . . . 27.9(4) ?
C15 P1 C21 C26 . . . . -25.9(4) ?
C9 P1 C21 C26 . . . . 85.3(4) ?
Au P1 C21 C26 . . . . -153.3(3) ?
C26 C21 C22 C23 . . . . 0.3(8) ?
P1 C21 C22 C23 . . . . 179.2(5) ?
C21 C22 C23 C24 . . . . 0.6(10) ?
C22 C23 C24 C25 . . . . -1.1(10) ?
C23 C24 C25 C26 . . . . 0.5(8) ?
C22 C21 C26 C25 . . . . -0.8(7) ?
P1 C21 C26 C25 . . . . -179.7(4) ?
C24 C25 C26 C21 . . . . 0.4(7) ?
